data_7159961
loop_
_publ_author_name
'Chen, Jia-Zhen'
'Wang, Zhong-Xia'

_publ_section_title
;
 Ruthenium-catalyzed C-H functionalization of indoles and indolines with
 7-azabenzonorbornadienes: access to aminodihydronaphthyl indoles and
 indolines.
;
_journal_issue 25
_journal_name_full 'Organic &amp; biomolecular chemistry'
_journal_page_first 5159
_journal_page_last 5169
_journal_paper_doi 10.1039/d4ob00678j
_journal_volume 22
_journal_year 2024
_chemical_formula_moiety 'C26 H31 N3 O3'
_chemical_formula_sum 'C26 H31 N3 O3'
_chemical_formula_weight 433.54
_space_group_crystal_system triclinic
_space_group_IT_number 2
_space_group_name_Hall '-P 1'
_space_group_name_H-M_alt 'P -1'
_atom_sites_solution_hydrogens mixed
_audit_creation_date 2024-01-17
_audit_creation_method
;
Olex2 1.3
(compiled 2020.11.12 svn.r5f609507 for OlexSys, GUI svn.r6408)
;
_audit_update_record
;
2024-04-26 deposited with the CCDC.	2024-06-04 downloaded from the CCDC.
;
_cell_angle_alpha 101.248(3)
_cell_angle_beta 90.923(3)
_cell_angle_gamma 107.566(3)
_cell_formula_units_Z 2
_cell_length_a 7.1717(2)
_cell_length_b 10.4991(4)
_cell_length_c 17.0401(6)
_cell_measurement_reflns_used 4531
_cell_measurement_temperature 293(2)
_cell_measurement_theta_max 72.8260
_cell_measurement_theta_min 4.7210
_cell_volume 1195.87(8)
_computing_cell_refinement 'CrysAlisPro 1.171.43.93a (Rigaku OD, 2023)'
_computing_data_collection 'CrysAlisPro 1.171.43.93a (Rigaku OD, 2023)'
_computing_data_reduction 'CrysAlisPro 1.171.43.93a (Rigaku OD, 2023)'
_computing_molecular_graphics 'Olex2 1.3 (Dolomanov et al., 2009)'
_computing_publication_material 'Olex2 1.3 (Dolomanov et al., 2009)'
_computing_structure_refinement 'SHELXL 2013/4 (Sheldrick, 2015)'
_diffrn_ambient_temperature 293(2)
_diffrn_detector 'CCD plate'
_diffrn_detector_area_resol_mean 5.2169
_diffrn_detector_type AtlasS2
_diffrn_measured_fraction_theta_full 0.996
_diffrn_measured_fraction_theta_max 0.969
_diffrn_measurement_details
;
List of Runs (angles in degrees, time in seconds):

  # Type    Start    End  Width  t~exp~   \w     \q     \k     \f   Frames
#--------------------------------------------------------------------------
  1  \w   -108.00 -17.00   1.00    2.00    --  -41.51 -38.00 120.00   91
  2  \w    -66.00  33.00   1.00    2.00    --  -41.51  38.00 -60.00   99
  3  \w    100.00 128.00   1.00    2.00    --   41.51 178.00 150.00   28
  4  \w    -26.00  70.00   1.00    2.00    --   41.51 -57.00   0.00   96
  5  \w    100.00 126.00   1.00    2.00    --   41.51 178.00   0.00   26
  6  \w     35.00 132.00   1.00    8.00    --  105.74 -45.00 -90.00   97
  7  \w     63.00  88.00   1.00    8.00    --  105.74 -61.00 -60.00   25
  8  \w     52.00  95.00   1.00    8.00    --  105.74 -94.00  90.00   43
  9  \w    105.00 132.00   1.00    8.00    --  105.74  77.00-150.00   27
 10  \w     30.00  93.00   1.00    8.00    --  105.74 -94.00 150.00   63
 11  \w     45.00 129.00   1.00    8.00    --  105.74 -45.00 120.00   84
 12  \w     49.00 105.00   1.00    8.00    --  105.74 -94.00  30.00   56
 13  \w     30.00 102.00   1.00    8.00    --  105.74 -30.00   0.00   72
 14  \w     75.00 113.00   1.00    8.00    --  105.74-125.00 -90.00   38
 15  \w    114.00 167.00   1.00    8.00    --  105.74  77.00  60.00   53
 16  \w     34.00 106.00   1.00    8.00    --  105.74-100.00 -66.00   72
 17  \w     67.00 177.00   1.00    8.00    --  105.74  15.00-180.00  110
;
_diffrn_measurement_device 'four-circle diffractometer'
_diffrn_measurement_device_type 'SuperNova, Dual, Cu at home/near, AtlasS2'
_diffrn_measurement_method '\w scans'
_diffrn_orient_matrix_type 'CrysAlisPro convention (1999,Acta A55,543-557)'
_diffrn_orient_matrix_UB_11 0.0649955000
_diffrn_orient_matrix_UB_12 -0.0088805000
_diffrn_orient_matrix_UB_13 0.0848453000
_diffrn_orient_matrix_UB_21 -0.0982925000
_diffrn_orient_matrix_UB_22 -0.1559899000
_diffrn_orient_matrix_UB_23 -0.0206688000
_diffrn_orient_matrix_UB_31 0.1929013000
_diffrn_orient_matrix_UB_32 -0.0191352000
_diffrn_orient_matrix_UB_33 -0.0304304000
_diffrn_radiation_monochromator mirror
_diffrn_radiation_probe x-ray
_diffrn_radiation_type 'Cu K\a'
_diffrn_radiation_wavelength 1.54184
_diffrn_reflns_av_R_equivalents 0.0194
_diffrn_reflns_av_unetI/netI 0.0268
_diffrn_reflns_Laue_measured_fraction_full 0.996
_diffrn_reflns_Laue_measured_fraction_max 0.969
_diffrn_reflns_limit_h_max 8
_diffrn_reflns_limit_h_min -4
_diffrn_reflns_limit_k_max 12
_diffrn_reflns_limit_k_min -13
_diffrn_reflns_limit_l_max 20
_diffrn_reflns_limit_l_min -20
_diffrn_reflns_number 7935
_diffrn_reflns_point_group_measured_fraction_full 0.996
_diffrn_reflns_point_group_measured_fraction_max 0.969
_diffrn_reflns_theta_full 67.684
_diffrn_reflns_theta_max 72.806
_diffrn_reflns_theta_min 4.518
_diffrn_source 'micro-focus sealed X-ray tube'
_diffrn_source_type 'SuperNova (Cu) X-ray Source'
_exptl_absorpt_coefficient_mu 0.634
_exptl_absorpt_correction_T_max 1.00000
_exptl_absorpt_correction_T_min 0.87595
_exptl_absorpt_correction_type multi-scan
_exptl_absorpt_process_details
;
CrysAlisPro 1.171.43.93a (Rigaku Oxford Diffraction, 2023)
Empirical absorption correction using spherical harmonics,
implemented in SCALE3 ABSPACK scaling algorithm.
;
_exptl_crystal_density_diffrn 1.204
_exptl_crystal_description block
_exptl_crystal_F_000 464
_exptl_crystal_size_max 0.22
_exptl_crystal_size_mid 0.21
_exptl_crystal_size_min 0.15
_refine_diff_density_max 0.237
_refine_diff_density_min -0.157
_refine_diff_density_rms 0.032
_refine_ls_extinction_coef 0.0039(5)
_refine_ls_extinction_expression Fc^*^=kFc[1+0.001xFc^2^\l^3^/sin(2\q)]^-1/4^
_refine_ls_extinction_method SHELXL
_refine_ls_goodness_of_fit_ref 1.043
_refine_ls_hydrogen_treatment mixed
_refine_ls_matrix_type full
_refine_ls_number_parameters 299
_refine_ls_number_reflns 4602
_refine_ls_number_restraints 0
_refine_ls_restrained_S_all 1.043
_refine_ls_R_factor_all 0.0467
_refine_ls_R_factor_gt 0.0399
_refine_ls_shift/su_max 0.000
_refine_ls_shift/su_mean 0.000
_refine_ls_structure_factor_coef Fsqd
_refine_ls_weighting_details 'w=1/[\s^2^(Fo^2^)+(0.0610P)^2^+0.1406P] where P=(Fo^2^+2Fc^2^)/3'
_refine_ls_weighting_scheme calc
_refine_ls_wR_factor_gt 0.1102
_refine_ls_wR_factor_ref 0.1162
_reflns_Friedel_coverage 0.000
_reflns_number_gt 3944
_reflns_number_total 4602
_reflns_threshold_expression 'I > 2\s(I)'
_cod_data_source_file d4ob00678j2.cif
_cod_data_source_block cjz-24-1-3_auto
_cod_depositor_comments 'Adding full bibliography for 7159960--7159961.cif.'
_cod_original_cell_volume 1195.87(7)
_cod_database_code 7159961
_shelxl_version_number 2013-4
_chemical_oxdiff_formula c20h20o2n2
_shelx_space_group_comment
;
The symmetry employed for this shelxl refinement is uniquely defined
by the following loop, which should always be used as a source of
symmetry information in preference to the above space-group names.
They are only intended as comments.
;
_shelx_estimated_absorpt_t_max 0.911
_shelx_estimated_absorpt_t_min 0.873
_reflns_odcompleteness_completeness 99.72
_reflns_odcompleteness_iscentric 1
_reflns_odcompleteness_theta 66.97
_olex2_refinement_description
;
1.a Ternary CH refined with riding coordinates:
 C10(H10), C1(H1A)
1.b Secondary CH2 refined with riding coordinates:
 C16(H16A,H16B), C17(H17A,H17B)
1.c Aromatic/amide H refined with riding coordinates:
 C8(H8), C9(H9), C12(H12), C14(H14), C13(H13), C6(H6), C3(H3), C5(H5), C4(H4)
1.d Idealised Me refined as rotating group:
 C26(H26A,H26B,H26C), C25(H25A,H25B,H25C), C22(H22A,H22B,H22C), C21(H21A,H21B,
 H21C), C23(H23A,H23B,H23C)
;
_olex2_submission_special_instructions 'No special instructions were received'
_oxdiff_exptl_absorpt_empirical_details
;
Empirical correction (ABSPACK) includes:
- Absorption correction using spherical harmonics
- Frame scaling
;
_oxdiff_exptl_absorpt_empirical_full_max 1.472
_oxdiff_exptl_absorpt_empirical_full_min 0.669

loop_
_space_group_symop_operation_xyz
'x, y, z'
'-x, -y, -z'

loop_
_atom_site_label
_atom_site_type_symbol
_atom_site_fract_x
_atom_site_fract_y
_atom_site_fract_z
_atom_site_U_iso_or_equiv
_atom_site_adp_type
_atom_site_occupancy
_atom_site_site_symmetry_order
_atom_site_calc_flag
_atom_site_refinement_flags_posn
_atom_site_refinement_flags_adp
_atom_site_refinement_flags_occupancy
_atom_site_disorder_assembly
_atom_site_disorder_group
O2 O 0.53779(17) 0.12977(9) 0.32904(6) 0.0531(3) Uani 1 1 d . . . . .
O3 O 0.57915(16) 0.61468(10) 0.12542(7) 0.0556(3) Uani 1 1 d . . . . .
O1 O 0.76029(16) 0.25176(11) 0.25609(8) 0.0610(3) Uani 1 1 d . . . . .
N2 N 0.65875(15) 0.41730(10) 0.11637(6) 0.0388(2) Uani 1 1 d . . . . .
N1 N 0.56797(18) 0.34628(11) 0.33660(7) 0.0433(3) Uani 1 1 d . . . . .
N3 N 0.89888(18) 0.62373(12) 0.11926(8) 0.0515(3) Uani 1 1 d . . . . .
C18 C 0.46695(18) 0.33466(12) 0.12709(7) 0.0366(3) Uani 1 1 d . . . . .
C10 C 0.42026(18) 0.47443(12) 0.26142(7) 0.0374(3) Uani 1 1 d . . . . .
H10 H 0.4564 0.5573 0.2393 0.045 Uiso 1 1 calc R U . . .
C24 C 0.70401(19) 0.55639(13) 0.12059(8) 0.0402(3) Uani 1 1 d . . . . .
C19 C 0.63398(19) 0.24298(13) 0.30232(8) 0.0403(3) Uani 1 1 d . . . . .
C1 C 0.60702(18) 0.47214(12) 0.30683(7) 0.0369(3) Uani 1 1 d . . . . .
H1A H 0.7107 0.4763 0.2698 0.044 Uiso 1 1 calc R U . . .
C2 C 0.6760(2) 0.59423(13) 0.37629(8) 0.0421(3) Uani 1 1 d . . . . .
C7 C 0.5333(2) 0.63351(14) 0.42166(8) 0.0442(3) Uani 1 1 d . . . . .
C15 C 0.4117(2) 0.21668(13) 0.06641(8) 0.0441(3) Uani 1 1 d . . . . .
C11 C 0.35141(18) 0.35383(12) 0.19079(8) 0.0382(3) Uani 1 1 d . . . . .
C8 C 0.3271(2) 0.56291(15) 0.39531(9) 0.0493(3) Uani 1 1 d . . . . .
H8 H 0.2325 0.5698 0.4312 0.059 Uiso 1 1 calc R U . . .
C9 C 0.2708(2) 0.48889(14) 0.32134(9) 0.0458(3) Uani 1 1 d . . . . .
H9 H 0.1380 0.4455 0.3063 0.055 Uiso 1 1 calc R U . . .
C12 C 0.1734(2) 0.25006(14) 0.18791(10) 0.0494(3) Uani 1 1 d . . . . .
H12 H 0.0909 0.2586 0.2288 0.059 Uiso 1 1 calc R U . . .
C20 C 0.5661(2) -0.00238(14) 0.29686(9) 0.0508(3) Uani 1 1 d . . . . .
C14 C 0.2350(2) 0.11680(14) 0.06553(10) 0.0532(4) Uani 1 1 d . . . . .
H14 H 0.1974 0.0388 0.0248 0.064 Uiso 1 1 calc R U . . .
C16 C 0.5703(2) 0.22215(15) 0.00938(9) 0.0535(4) Uani 1 1 d . . . . .
H16A H 0.5370 0.2486 -0.0391 0.064 Uiso 1 1 calc R U . . .
H16B H 0.5946 0.1348 -0.0049 0.064 Uiso 1 1 calc R U . . .
C17 C 0.7469(2) 0.33147(15) 0.05837(9) 0.0505(3) Uani 1 1 d . . . . .
H17A H 0.8252 0.2905 0.0861 0.061 Uiso 1 1 calc R U . . .
H17B H 0.8290 0.3851 0.0242 0.061 Uiso 1 1 calc R U . . .
C13 C 0.1151(2) 0.13504(15) 0.12641(11) 0.0569(4) Uani 1 1 d . . . . .
H13 H -0.0059 0.0695 0.1262 0.068 Uiso 1 1 calc R U . . .
C6 C 0.5944(3) 0.74178(16) 0.48820(9) 0.0567(4) Uani 1 1 d . . . . .
H6 H 0.5012 0.7685 0.5188 0.068 Uiso 1 1 calc R U . . .
C3 C 0.8722(2) 0.66408(17) 0.39727(10) 0.0587(4) Uani 1 1 d . . . . .
H3 H 0.9665 0.6390 0.3667 0.070 Uiso 1 1 calc R U . . .
C26 C 1.0527(2) 0.58307(19) 0.15385(11) 0.0628(4) Uani 1 1 d . . . . .
H26A H 1.1147 0.6494 0.2014 0.094 Uiso 1 1 calc R U . . .
H26B H 1.1484 0.5774 0.1157 0.094 Uiso 1 1 calc R U . . .
H26C H 0.9968 0.4955 0.1673 0.094 Uiso 1 1 calc R U . . .
C5 C 0.7903(3) 0.80937(19) 0.50912(11) 0.0701(5) Uani 1 1 d . . . . .
H5 H 0.8288 0.8807 0.5539 0.084 Uiso 1 1 calc R U . . .
C25 C 0.9515(3) 0.76746(16) 0.11533(13) 0.0689(5) Uani 1 1 d . . . . .
H25A H 0.8547 0.7808 0.0810 0.103 Uiso 1 1 calc R U . . .
H25B H 1.0774 0.7947 0.0942 0.103 Uiso 1 1 calc R U . . .
H25C H 0.9570 0.8216 0.1682 0.103 Uiso 1 1 calc R U . . .
C4 C 0.9301(3) 0.7716(2) 0.46373(12) 0.0756(5) Uani 1 1 d . . . . .
H4 H 1.0627 0.8180 0.4776 0.091 Uiso 1 1 calc R U . . .
C22 C 0.5259(3) -0.03983(19) 0.20651(11) 0.0729(5) Uani 1 1 d . . . . .
H22A H 0.4024 -0.0290 0.1922 0.109 Uiso 1 1 calc R U . . .
H22B H 0.5212 -0.1331 0.1875 0.109 Uiso 1 1 calc R U . . .
H22C H 0.6285 0.0189 0.1826 0.109 Uiso 1 1 calc R U . . .
C21 C 0.4100(4) -0.09792(18) 0.33556(14) 0.0803(6) Uani 1 1 d . . . . .
H21A H 0.4348 -0.0714 0.3929 0.120 Uiso 1 1 calc R U . . .
H21B H 0.4131 -0.1898 0.3179 0.120 Uiso 1 1 calc R U . . .
H21C H 0.2833 -0.0930 0.3204 0.120 Uiso 1 1 calc R U . . .
C23 C 0.7698(3) -0.0002(2) 0.32249(14) 0.0810(6) Uani 1 1 d . . . . .
H23A H 0.8650 0.0639 0.2987 0.122 Uiso 1 1 calc R U . . .
H23B H 0.7825 -0.0897 0.3052 0.122 Uiso 1 1 calc R U . . .
H23C H 0.7915 0.0266 0.3799 0.122 Uiso 1 1 calc R U . . .
H1 H 0.472(3) 0.3273(18) 0.3654(11) 0.058(5) Uiso 1 1 d . . . . .

loop_
_atom_site_aniso_label
_atom_site_aniso_U_11
_atom_site_aniso_U_22
_atom_site_aniso_U_33
_atom_site_aniso_U_23
_atom_site_aniso_U_13
_atom_site_aniso_U_12
O2 0.0731(7) 0.0362(5) 0.0561(6) 0.0114(4) 0.0229(5) 0.0240(5)
O3 0.0570(6) 0.0483(5) 0.0736(7) 0.0275(5) 0.0206(5) 0.0243(5)
O1 0.0587(6) 0.0515(6) 0.0836(8) 0.0190(5) 0.0338(6) 0.0286(5)
N2 0.0415(6) 0.0360(5) 0.0394(5) 0.0074(4) 0.0106(4) 0.0126(4)
N1 0.0556(7) 0.0388(6) 0.0449(6) 0.0134(5) 0.0180(5) 0.0247(5)
N3 0.0462(6) 0.0439(6) 0.0633(8) 0.0181(5) 0.0079(5) 0.0080(5)
C18 0.0395(6) 0.0332(6) 0.0381(6) 0.0080(5) 0.0019(5) 0.0124(5)
C10 0.0409(6) 0.0349(6) 0.0394(6) 0.0093(5) 0.0103(5) 0.0150(5)
C24 0.0463(7) 0.0388(6) 0.0381(6) 0.0125(5) 0.0095(5) 0.0137(5)
C19 0.0431(7) 0.0365(6) 0.0440(7) 0.0064(5) 0.0062(5) 0.0173(5)
C1 0.0407(6) 0.0349(6) 0.0385(6) 0.0083(5) 0.0113(5) 0.0159(5)
C2 0.0516(7) 0.0389(6) 0.0394(7) 0.0069(5) 0.0059(5) 0.0200(5)
C7 0.0620(8) 0.0438(7) 0.0356(6) 0.0110(5) 0.0111(6) 0.0272(6)
C15 0.0511(7) 0.0399(6) 0.0407(7) 0.0047(5) -0.0019(6) 0.0158(6)
C11 0.0379(6) 0.0352(6) 0.0433(7) 0.0102(5) 0.0048(5) 0.0127(5)
C8 0.0563(8) 0.0562(8) 0.0467(7) 0.0149(6) 0.0222(6) 0.0307(7)
C9 0.0428(7) 0.0490(7) 0.0518(8) 0.0128(6) 0.0143(6) 0.0214(6)
C12 0.0413(7) 0.0458(7) 0.0600(9) 0.0122(6) 0.0095(6) 0.0110(6)
C20 0.0699(9) 0.0351(6) 0.0507(8) 0.0045(6) 0.0015(7) 0.0242(6)
C14 0.0550(8) 0.0391(7) 0.0571(9) -0.0009(6) -0.0097(7) 0.0098(6)
C16 0.0678(10) 0.0485(8) 0.0429(7) -0.0006(6) 0.0071(7) 0.0222(7)
C17 0.0545(8) 0.0485(7) 0.0495(8) 0.0052(6) 0.0163(6) 0.0203(6)
C13 0.0433(7) 0.0437(7) 0.0744(10) 0.0096(7) -0.0017(7) 0.0023(6)
C6 0.0858(11) 0.0570(9) 0.0380(7) 0.0072(6) 0.0112(7) 0.0392(8)
C3 0.0543(9) 0.0589(9) 0.0570(9) -0.0052(7) 0.0006(7) 0.0199(7)
C26 0.0473(8) 0.0711(10) 0.0689(10) 0.0210(8) 0.0036(7) 0.0129(7)
C5 0.0913(13) 0.0628(10) 0.0501(9) -0.0112(7) -0.0084(9) 0.0300(9)
C25 0.0664(10) 0.0454(8) 0.0914(13) 0.0228(8) 0.0205(9) 0.0061(7)
C4 0.0691(11) 0.0714(11) 0.0701(12) -0.0141(9) -0.0107(9) 0.0173(9)
C22 0.1011(14) 0.0561(9) 0.0555(10) -0.0036(8) -0.0073(9) 0.0258(10)
C21 0.1083(16) 0.0443(9) 0.0905(14) 0.0242(9) 0.0182(12) 0.0201(9)
C23 0.0906(14) 0.0754(12) 0.0894(14) 0.0132(10) -0.0113(11) 0.0474(11)

loop_
_atom_type_symbol
_atom_type_description
_atom_type_scat_dispersion_real
_atom_type_scat_dispersion_imag
_atom_type_scat_source
C C 0.0181 0.0091 'International Tables Vol C Tables 4.2.6.8 and 6.1.1.4'
H H 0.0000 0.0000 'International Tables Vol C Tables 4.2.6.8 and 6.1.1.4'
N N 0.0311 0.0180 'International Tables Vol C Tables 4.2.6.8 and 6.1.1.4'
O O 0.0492 0.0322 'International Tables Vol C Tables 4.2.6.8 and 6.1.1.4'

loop_
_geom_angle_atom_site_label_1
_geom_angle_atom_site_label_2
_geom_angle_atom_site_label_3
_geom_angle
_geom_angle_site_symmetry_1
_geom_angle_site_symmetry_3
_geom_angle_publ_flag
C19 O2 C20 121.48(11) . . ?
C18 N2 C17 107.50(10) . . ?
C24 N2 C18 122.14(10) . . ?
C24 N2 C17 121.50(11) . . ?
C19 N1 C1 122.40(11) . . ?
C19 N1 H1 117.2(12) . . ?
C1 N1 H1 117.2(12) . . ?
C24 N3 C26 122.84(12) . . ?
C24 N3 C25 116.79(12) . . ?
C26 N3 C25 115.28(14) . . ?
C15 C18 N2 109.38(11) . . ?
C11 C18 N2 128.33(11) . . ?
C11 C18 C15 121.99(12) . . ?
C1 C10 H10 107.0 . . ?
C11 C10 H10 107.0 . . ?
C11 C10 C1 110.89(9) . . ?
C9 C10 H10 107.0 . . ?
C9 C10 C1 108.60(10) . . ?
C9 C10 C11 115.92(11) . . ?
O3 C24 N2 122.60(12) . . ?
O3 C24 N3 122.54(12) . . ?
N3 C24 N2 114.86(11) . . ?
O1 C19 O2 125.98(11) . . ?
O1 C19 N1 125.02(12) . . ?
N1 C19 O2 108.99(11) . . ?
N1 C1 C10 110.15(10) . . ?
N1 C1 H1A 108.9 . . ?
N1 C1 C2 109.77(10) . . ?
C10 C1 H1A 108.9 . . ?
C2 C1 C10 110.33(9) . . ?
C2 C1 H1A 108.9 . . ?
C7 C2 C1 117.95(12) . . ?
C3 C2 C1 122.30(12) . . ?
C3 C2 C7 119.73(13) . . ?
C2 C7 C8 118.43(12) . . ?
C6 C7 C2 118.78(14) . . ?
C6 C7 C8 122.74(13) . . ?
C18 C15 C16 109.62(12) . . ?
C14 C15 C18 120.65(13) . . ?
C14 C15 C16 129.73(13) . . ?
C18 C11 C10 122.24(11) . . ?
C18 C11 C12 115.62(12) . . ?
C12 C11 C10 122.01(12) . . ?
C7 C8 H8 119.1 . . ?
C9 C8 C7 121.71(12) . . ?
C9 C8 H8 119.1 . . ?
C10 C9 H9 119.6 . . ?
C8 C9 C10 120.74(13) . . ?
C8 C9 H9 119.6 . . ?
C11 C12 H12 118.7 . . ?
C13 C12 C11 122.51(13) . . ?
C13 C12 H12 118.7 . . ?
O2 C20 C22 110.58(12) . . ?
O2 C20 C21 101.84(12) . . ?
O2 C20 C23 110.31(14) . . ?
C22 C20 C21 110.24(16) . . ?
C23 C20 C22 111.80(15) . . ?
C23 C20 C21 111.66(16) . . ?
C15 C14 H14 120.7 . . ?
C15 C14 C13 118.55(13) . . ?
C13 C14 H14 120.7 . . ?
C15 C16 H16A 111.3 . . ?
C15 C16 H16B 111.3 . . ?
C15 C16 C17 102.38(11) . . ?
H16A C16 H16B 109.2 . . ?
C17 C16 H16A 111.3 . . ?
C17 C16 H16B 111.3 . . ?
N2 C17 C16 104.11(11) . . ?
N2 C17 H17A 110.9 . . ?
N2 C17 H17B 110.9 . . ?
C16 C17 H17A 110.9 . . ?
C16 C17 H17B 110.9 . . ?
H17A C17 H17B 109.0 . . ?
C12 C13 H13 119.7 . . ?
C14 C13 C12 120.60(13) . . ?
C14 C13 H13 119.7 . . ?
C7 C6 H6 119.5 . . ?
C5 C6 C7 120.94(14) . . ?
C5 C6 H6 119.5 . . ?
C2 C3 H3 119.7 . . ?
C2 C3 C4 120.64(15) . . ?
C4 C3 H3 119.7 . . ?
N3 C26 H26A 109.5 . . ?
N3 C26 H26B 109.5 . . ?
N3 C26 H26C 109.5 . . ?
H26A C26 H26B 109.5 . . ?
H26A C26 H26C 109.5 . . ?
H26B C26 H26C 109.5 . . ?
C6 C5 H5 120.0 . . ?
C6 C5 C4 120.10(15) . . ?
C4 C5 H5 120.0 . . ?
N3 C25 H25A 109.5 . . ?
N3 C25 H25B 109.5 . . ?
N3 C25 H25C 109.5 . . ?
H25A C25 H25B 109.5 . . ?
H25A C25 H25C 109.5 . . ?
H25B C25 H25C 109.5 . . ?
C3 C4 H4 120.1 . . ?
C5 C4 C3 119.81(18) . . ?
C5 C4 H4 120.1 . . ?
C20 C22 H22A 109.5 . . ?
C20 C22 H22B 109.5 . . ?
C20 C22 H22C 109.5 . . ?
H22A C22 H22B 109.5 . . ?
H22A C22 H22C 109.5 . . ?
H22B C22 H22C 109.5 . . ?
C20 C21 H21A 109.5 . . ?
C20 C21 H21B 109.5 . . ?
C20 C21 H21C 109.5 . . ?
H21A C21 H21B 109.5 . . ?
H21A C21 H21C 109.5 . . ?
H21B C21 H21C 109.5 . . ?
C20 C23 H23A 109.5 . . ?
C20 C23 H23B 109.5 . . ?
C20 C23 H23C 109.5 . . ?
H23A C23 H23B 109.5 . . ?
H23A C23 H23C 109.5 . . ?
H23B C23 H23C 109.5 . . ?

loop_
_geom_bond_atom_site_label_1
_geom_bond_atom_site_label_2
_geom_bond_distance
_geom_bond_site_symmetry_2
_geom_bond_publ_flag
O2 C19 1.3499(16) . ?
O2 C20 1.4640(15) . ?
O3 C24 1.2233(16) . ?
O1 C19 1.2043(17) . ?
N2 C18 1.4241(16) . ?
N2 C24 1.3839(16) . ?
N2 C17 1.4851(16) . ?
N1 C19 1.3466(16) . ?
N1 C1 1.4576(15) . ?
N1 H1 0.851(19) . ?
N3 C24 1.3655(18) . ?
N3 C26 1.452(2) . ?
N3 C25 1.4562(19) . ?
C18 C15 1.3970(18) . ?
C18 C11 1.3963(18) . ?
C10 H10 0.9800 . ?
C10 C1 1.5449(17) . ?
C10 C11 1.5180(17) . ?
C10 C9 1.5125(17) . ?
C1 H1A 0.9800 . ?
C1 C2 1.5149(17) . ?
C2 C7 1.4039(18) . ?
C2 C3 1.380(2) . ?
C7 C8 1.458(2) . ?
C7 C6 1.397(2) . ?
C15 C14 1.377(2) . ?
C15 C16 1.503(2) . ?
C11 C12 1.3991(19) . ?
C8 H8 0.9300 . ?
C8 C9 1.330(2) . ?
C9 H9 0.9300 . ?
C12 H12 0.9300 . ?
C12 C13 1.385(2) . ?
C20 C22 1.513(2) . ?
C20 C21 1.516(2) . ?
C20 C23 1.511(2) . ?
C14 H14 0.9300 . ?
C14 C13 1.379(2) . ?
C16 H16A 0.9700 . ?
C16 H16B 0.9700 . ?
C16 C17 1.528(2) . ?
C17 H17A 0.9700 . ?
C17 H17B 0.9700 . ?
C13 H13 0.9300 . ?
C6 H6 0.9300 . ?
C6 C5 1.374(3) . ?
C3 H3 0.9300 . ?
C3 C4 1.390(2) . ?
C26 H26A 0.9600 . ?
C26 H26B 0.9600 . ?
C26 H26C 0.9600 . ?
C5 H5 0.9300 . ?
C5 C4 1.380(3) . ?
C25 H25A 0.9600 . ?
C25 H25B 0.9600 . ?
C25 H25C 0.9600 . ?
C4 H4 0.9300 . ?
C22 H22A 0.9600 . ?
C22 H22B 0.9600 . ?
C22 H22C 0.9600 . ?
C21 H21A 0.9600 . ?
C21 H21B 0.9600 . ?
C21 H21C 0.9600 . ?
C23 H23A 0.9600 . ?
C23 H23B 0.9600 . ?
C23 H23C 0.9600 . ?

loop_
_geom_torsion_atom_site_label_1
_geom_torsion_atom_site_label_2
_geom_torsion_atom_site_label_3
_geom_torsion_atom_site_label_4
_geom_torsion
_geom_torsion_site_symmetry_1
_geom_torsion_site_symmetry_2
_geom_torsion_site_symmetry_3
_geom_torsion_site_symmetry_4
_geom_torsion_publ_flag
N2 C18 C15 C14 177.04(12) . . . . ?
N2 C18 C15 C16 -2.61(14) . . . . ?
N2 C18 C11 C10 0.45(19) . . . . ?
N2 C18 C11 C12 -175.57(12) . . . . ?
N1 C1 C2 C7 -81.37(14) . . . . ?
N1 C1 C2 C3 96.65(15) . . . . ?
C18 N2 C24 O3 -7.78(19) . . . . ?
C18 N2 C24 N3 171.99(11) . . . . ?
C18 N2 C17 C16 25.11(14) . . . . ?
C18 C15 C14 C13 -0.8(2) . . . . ?
C18 C15 C16 C17 17.76(15) . . . . ?
C18 C11 C12 C13 0.5(2) . . . . ?
C10 C1 C2 C7 40.21(15) . . . . ?
C10 C1 C2 C3 -141.77(14) . . . . ?
C10 C11 C12 C13 -175.57(13) . . . . ?
C24 N2 C18 C15 133.19(12) . . . . ?
C24 N2 C18 C11 -53.17(18) . . . . ?
C24 N2 C17 C16 -122.82(13) . . . . ?
C19 O2 C20 C22 -55.16(19) . . . . ?
C19 O2 C20 C21 -172.30(15) . . . . ?
C19 O2 C20 C23 69.03(19) . . . . ?
C19 N1 C1 C10 105.25(14) . . . . ?
C19 N1 C1 C2 -133.07(13) . . . . ?
C1 N1 C19 O2 -165.19(12) . . . . ?
C1 N1 C19 O1 15.6(2) . . . . ?
C1 C10 C11 C18 -61.60(14) . . . . ?
C1 C10 C11 C12 114.17(13) . . . . ?
C1 C10 C9 C8 34.58(16) . . . . ?
C1 C2 C7 C8 -5.40(17) . . . . ?
C1 C2 C7 C6 177.03(11) . . . . ?
C1 C2 C3 C4 -176.92(15) . . . . ?
C2 C7 C8 C9 -16.9(2) . . . . ?
C2 C7 C6 C5 0.2(2) . . . . ?
C2 C3 C4 C5 -0.2(3) . . . . ?
C7 C2 C3 C4 1.1(2) . . . . ?
C7 C8 C9 C10 0.4(2) . . . . ?
C7 C6 C5 C4 0.7(3) . . . . ?
C15 C18 C11 C10 173.37(11) . . . . ?
C15 C18 C11 C12 -2.65(18) . . . . ?
C15 C14 C13 C12 -1.3(2) . . . . ?
C15 C16 C17 N2 -25.33(14) . . . . ?
C11 C18 C15 C14 2.92(19) . . . . ?
C11 C18 C15 C16 -176.72(12) . . . . ?
C11 C10 C1 N1 -59.58(13) . . . . ?
C11 C10 C1 C2 179.07(10) . . . . ?
C11 C10 C9 C8 160.16(12) . . . . ?
C11 C12 C13 C14 1.5(2) . . . . ?
C8 C7 C6 C5 -177.28(15) . . . . ?
C9 C10 C1 N1 68.89(12) . . . . ?
C9 C10 C1 C2 -52.46(13) . . . . ?
C9 C10 C11 C18 174.00(11) . . . . ?
C9 C10 C11 C12 -10.23(17) . . . . ?
C20 O2 C19 O1 -6.3(2) . . . . ?
C20 O2 C19 N1 174.57(12) . . . . ?
C14 C15 C16 C17 -161.85(14) . . . . ?
C16 C15 C14 C13 178.73(15) . . . . ?
C17 N2 C18 C15 -14.49(14) . . . . ?
C17 N2 C18 C11 159.14(13) . . . . ?
C17 N2 C24 O3 135.50(14) . . . . ?
C17 N2 C24 N3 -44.74(17) . . . . ?
C6 C7 C8 C9 160.54(14) . . . . ?
C6 C5 C4 C3 -0.7(3) . . . . ?
C3 C2 C7 C8 176.53(13) . . . . ?
C3 C2 C7 C6 -1.0(2) . . . . ?
C26 N3 C24 O3 147.24(15) . . . . ?
C26 N3 C24 N2 -32.5(2) . . . . ?
C25 N3 C24 O3 -6.3(2) . . . . ?
C25 N3 C24 N2 173.94(14) . . . . ?
